data_7703723
loop_
_publ_author_name
'Mayans, J\'ulia'
'Font-Bardia, Merc\`e'
'Escuer, Albert'

_publ_section_title
;
 Na<sub>2</sub>MnLn<sup>III</sup> clusters with a non-equivalent core:
 chiral vs. meso isomerism.
;
_journal_issue 14
_journal_name_full 'Dalton transactions (Cambridge, England : 2003)'
_journal_page_first 4216
_journal_page_last 4219
_journal_paper_doi 10.1039/d0dt00540a
_journal_volume 49
_journal_year 2020
_chemical_absolute_configuration rm
_chemical_formula_moiety 'C96 H93 Br6 Mn6 N6 Na2 O20 Tb, Br, 3(O) [+ solvent]'
_chemical_formula_sum 'C96 H99 Br7 Mn6 N6 Na2 O23 Tb'
_chemical_formula_weight 2798.72
_space_group_crystal_system trigonal
_space_group_IT_number 146
_space_group_name_Hall 'R 3'
_space_group_name_H-M_alt 'R 3 :H'
_atom_sites_solution_hydrogens geom
_audit_creation_method SHELXL-2018/3
_audit_update_record
;
2020-02-12 deposited with the CCDC.	2020-03-10 downloaded from the CCDC.
;
_cell_angle_alpha 90
_cell_angle_beta 90
_cell_angle_gamma 120
_cell_formula_units_Z 3
_cell_length_a 19.9312(3)
_cell_length_b 19.9312(3)
_cell_length_c 28.8052(8)
_cell_measurement_reflns_used 6102
_cell_measurement_temperature 100(2)
_cell_measurement_theta_max 25.00
_cell_measurement_theta_min 2.46
_cell_volume 9909.9(3)
_computing_cell_refinement 'Bruker SAINT'
_computing_data_collection 'Bruker APEX3'
_computing_data_reduction 'Bruker SAINT'
_computing_molecular_graphics 'Bruker SHELXTL'
_computing_publication_material 'Bruker SHELXTL'
_computing_structure_refinement 'SHELXL-2018/3 (Sheldrick, 2018)'
_computing_structure_solution 'SHELXT 2014/5 (Sheldrick, 2014)'
_diffrn_ambient_temperature 100(2)
_diffrn_measured_fraction_theta_full 0.998
_diffrn_measured_fraction_theta_max 0.998
_diffrn_measurement_device_type 'D8 Venture'
_diffrn_measurement_method '\f and \w scans'
_diffrn_radiation_type MoK\a
_diffrn_radiation_wavelength 0.71073
_diffrn_reflns_av_R_equivalents 0.0742
_diffrn_reflns_av_sigmaI/netI 0.0724
_diffrn_reflns_Laue_measured_fraction_full 0.998
_diffrn_reflns_Laue_measured_fraction_max 0.998
_diffrn_reflns_limit_h_max 18
_diffrn_reflns_limit_h_min -23
_diffrn_reflns_limit_k_max 23
_diffrn_reflns_limit_k_min -23
_diffrn_reflns_limit_l_max 34
_diffrn_reflns_limit_l_min -34
_diffrn_reflns_number 14655
_diffrn_reflns_point_group_measured_fraction_full 0.990
_diffrn_reflns_point_group_measured_fraction_max 0.990
_diffrn_reflns_theta_full 25.023
_diffrn_reflns_theta_max 25.023
_diffrn_reflns_theta_min 2.464
_diffrn_source microfocus
_exptl_absorpt_coefficient_mu 3.263
_exptl_absorpt_correction_T_max 0.7452
_exptl_absorpt_correction_T_min 0.6561
_exptl_absorpt_correction_type multi-scan
_exptl_absorpt_process_details sadabs
_exptl_crystal_colour red
_exptl_crystal_density_diffrn 1.407
_exptl_crystal_description prism
_exptl_crystal_F_000 4149
_exptl_crystal_preparation 'Magnetic properties'
_exptl_crystal_recrystallization_method 'Re-crystallisation from solvent: methanol/ACN/diethylether'
_exptl_crystal_size_max 0.071
_exptl_crystal_size_mid 0.064
_exptl_crystal_size_min 0.040
_refine_diff_density_max 1.722
_refine_diff_density_min -0.953
_refine_diff_density_rms 0.106
_refine_ls_abs_structure_details
;
 Flack x determined using 2981 quotients [(I+)-(I-)]/[(I+)+(I-)]
 (Parsons, Flack and Wagner, Acta Cryst. B69 (2013) 249-259).
;
_refine_ls_abs_structure_Flack 0.011(8)
_refine_ls_extinction_method none
_refine_ls_goodness_of_fit_ref 1.008
_refine_ls_hydrogen_treatment constr
_refine_ls_matrix_type full
_refine_ls_number_parameters 435
_refine_ls_number_reflns 7725
_refine_ls_number_restraints 6
_refine_ls_restrained_S_all 1.008
_refine_ls_R_factor_all 0.0428
_refine_ls_R_factor_gt 0.0363
_refine_ls_shift/su_max 0.024
_refine_ls_shift/su_mean 0.000
_refine_ls_structure_factor_coef Fsqd
_refine_ls_weighting_details 'w=1/[\s^2^(Fo^2^)+(0.0413P)^2^] where P=(Fo^2^+2Fc^2^)/3'
_refine_ls_weighting_scheme calc
_refine_ls_wR_factor_gt 0.0869
_refine_ls_wR_factor_ref 0.0895
_reflns_Friedel_coverage 0.983
_reflns_Friedel_fraction_full 0.982
_reflns_Friedel_fraction_max 0.982
_reflns_number_gt 6888
_reflns_number_total 7725
_reflns_threshold_expression 'I > 2\s(I)'
_cod_data_source_file d0dt00540a2.cif
_cod_data_source_block mo_i06ub117_01_aa_sq_s
_cod_depositor_comments 'Adding full bibliography for 7703720--7703725.cif.'
_cod_original_cell_volume 9909.9(4)
_cod_database_code 7703723
_shelx_shelxl_version_number 2018/3
_shelx_space_group_comment
;
The symmetry employed for this shelxl refinement is uniquely defined
by the following loop, which should always be used as a source of
symmetry information in preference to the above space-group names.
They are only intended as comments.
;

loop_
_space_group_symop_operation_xyz
'x, y, z'
'-y, x-y, z'
'-x+y, -x, z'
'x+2/3, y+1/3, z+1/3'
'-y+2/3, x-y+1/3, z+1/3'
'-x+y+2/3, -x+1/3, z+1/3'
'x+1/3, y+2/3, z+2/3'
'-y+1/3, x-y+2/3, z+2/3'
'-x+y+1/3, -x+2/3, z+2/3'

loop_
_atom_site_label
_atom_site_type_symbol
_atom_site_fract_x
_atom_site_fract_y
_atom_site_fract_z
_atom_site_U_iso_or_equiv
_atom_site_adp_type
_atom_site_occupancy
_atom_site_site_symmetry_order
_atom_site_calc_flag
_atom_site_refinement_flags_posn
_atom_site_refinement_flags_adp
_atom_site_refinement_flags_occupancy
_atom_site_disorder_assembly
_atom_site_disorder_group
Tb1 Tb 0.666667 0.333333 0.52900(2) 0.01598(17) Uani 1 3 d S T P . .
Na1 Na 0.666667 0.333333 0.74126(19) 0.0175(12) Uani 1 3 d S T P . .
N1 N 0.6258(4) 0.5026(4) 0.6328(2) 0.0144(14) Uani 1 1 d . . . . .
O1 O 0.6547(3) 0.4214(3) 0.57594(18) 0.0105(11) Uani 1 1 d . . . . .
C1 C 0.6776(5) 0.4975(5) 0.5578(3) 0.024(2) Uani 1 1 d . . . . .
H1A H 0.667926 0.494788 0.523987 0.028 Uiso 1 1 calc R U . . .
H1B H 0.733488 0.533233 0.563416 0.028 Uiso 1 1 calc R U . . .
Mn1 Mn 0.64837(7) 0.41770(7) 0.64109(4) 0.0121(3) Uani 1 1 d . U . . .
Br1 Br 0.80931(5) 0.50946(5) 0.64288(3) 0.0219(2) Uani 1 1 d . U . . .
Na2 Na 0.666667 0.333333 0.3263(2) 0.0231(13) Uani 1 3 d S T P . .
N2 N 0.8656(4) 0.5239(4) 0.4329(2) 0.0131(14) Uani 1 1 d . . . . .
O2 O 0.6381(3) 0.4209(3) 0.70644(19) 0.0165(12) Uani 1 1 d . . . . .
C2 C 0.6298(5) 0.5261(5) 0.5828(3) 0.0168(17) Uani 1 1 d . . . . .
H2 H 0.576146 0.497827 0.569743 0.020 Uiso 1 1 calc R U . . .
Br2 Br 0.82593(6) 0.33757(6) 0.42566(3) 0.0326(2) Uani 1 1 d . U . . .
Mn2 Mn 0.76260(6) 0.43049(6) 0.42738(4) 0.0116(3) Uani 1 1 d . U . . .
O6 O 0.7127(4) 0.4462(4) 0.2798(2) 0.0365(17) Uani 1 1 d . . . . .
C6 C 0.7277(9) 0.7679(8) 0.5511(5) 0.065(4) Uani 1 1 d . U . . .
H6 H 0.749995 0.820869 0.542610 0.078 Uiso 1 1 calc R U . . .
C5 C 0.6588(9) 0.7138(8) 0.5301(4) 0.053(3) Uani 1 1 d . . . . .
H5 H 0.633043 0.730069 0.509052 0.063 Uiso 1 1 calc R U . . .
O5 O 0.7671(3) 0.4412(3) 0.3627(2) 0.0175(13) Uani 1 1 d . . . . .
C4 C 0.6276(6) 0.6345(6) 0.5403(3) 0.033(2) Uani 1 1 d . . . . .
H4 H 0.582898 0.596393 0.524477 0.040 Uiso 1 1 calc R U . . .
O4 O 0.7677(3) 0.4348(3) 0.49359(19) 0.0135(12) Uani 1 1 d . . . . .
C3 C 0.6631(6) 0.6130(5) 0.5738(3) 0.027(2) Uani 1 1 d . . . . .
O3 O 0.5941(4) 0.3709(4) 0.7898(2) 0.0298(15) Uani 1 1 d . . . . .
C7 C 0.7658(7) 0.7468(7) 0.5846(4) 0.049(3) Uani 1 1 d . U . . .
H7 H 0.812986 0.784127 0.598653 0.059 Uiso 1 1 calc R U . . .
O7 O 0.666667 0.333333 0.6446(3) 0.010(2) Uani 1 3 d S T P . .
C8 C 0.7301(6) 0.6679(6) 0.5961(4) 0.036(2) Uani 1 1 d . . . . .
H8 H 0.752247 0.651639 0.619586 0.044 Uiso 1 1 calc R U . . .
O8 O 0.666667 0.333333 0.4319(4) 0.018(2) Uani 1 3 d S T P . .
C9 C 0.6066(5) 0.5349(5) 0.6651(3) 0.0175(18) Uani 1 1 d . . . . .
H9 H 0.601924 0.578311 0.656308 0.021 Uiso 1 1 calc R U . . .
C10 C 0.5916(5) 0.5118(5) 0.7124(3) 0.0213(19) Uani 1 1 d . . . . .
C11 C 0.5597(5) 0.5466(6) 0.7394(3) 0.030(2) Uani 1 1 d . . . . .
H11 H 0.548492 0.584085 0.727035 0.036 Uiso 1 1 calc R U . . .
Br3 Br 0.666667 0.333333 0.07330(10) 0.0772(7) Uani 1 3 d S T P . .
C12 C 0.5444(6) 0.5224(6) 0.7876(4) 0.040(3) Uani 1 1 d . . . . .
H12 H 0.526688 0.547677 0.808020 0.048 Uiso 1 1 calc R U . . .
C16 C 0.5593(9) 0.3366(8) 0.8355(4) 0.062(4) Uani 1 1 d . . . . .
H16A H 0.504899 0.323324 0.835918 0.092 Uiso 1 1 calc R U . . .
H16B H 0.587582 0.374175 0.860176 0.092 Uiso 1 1 calc R U . . .
H16C H 0.562608 0.289706 0.840632 0.092 Uiso 1 1 calc R U . . .
C15 C 0.6049(5) 0.4531(5) 0.7298(3) 0.0181(18) Uani 1 1 d . . . . .
C14 C 0.5827(5) 0.4294(5) 0.7761(3) 0.022(2) Uani 1 1 d . . . . .
C13 C 0.5545(6) 0.4659(6) 0.8037(3) 0.031(2) Uani 1 1 d . . . . .
H13 H 0.542019 0.450274 0.835138 0.037 Uiso 1 1 calc R U . . .
C17 C 0.8325(5) 0.5017(5) 0.5114(3) 0.0164(18) Uani 1 1 d . . . . .
H17A H 0.845396 0.491118 0.542736 0.020 Uiso 1 1 calc R U . . .
H17B H 0.820953 0.544446 0.513828 0.020 Uiso 1 1 calc R U . . .
C18 C 0.8998(5) 0.5243(5) 0.4790(3) 0.023(2) Uani 1 1 d . . . . .
H18 H 0.910317 0.480239 0.478778 0.028 Uiso 1 1 calc R U . . .
C19 C 0.9766(5) 0.5972(5) 0.4903(3) 0.029(2) Uani 1 1 d . . . . .
C20 C 0.9799(6) 0.6544(6) 0.5162(4) 0.043(3) Uani 1 1 d . . . . .
H20 H 0.933187 0.652052 0.525857 0.051 Uiso 1 1 calc R U . . .
O1W O 0.5674(11) 0.2903(13) 0.9306(7) 0.086(7) Uani 0.5 1 d . . P . .
C21 C 1.0517(8) 0.7183(7) 0.5295(5) 0.062(3) Uani 1 1 d . U . . .
H21 H 1.052779 0.756256 0.549932 0.074 Uiso 1 1 calc R U . . .
C22 C 1.1153(10) 0.7256(9) 0.5144(6) 0.072(4) Uani 1 1 d . U . . .
H22 H 1.162483 0.770924 0.522438 0.086 Uiso 1 1 calc R U . . .
C23 C 1.1182(8) 0.6750(10) 0.4891(6) 0.082(5) Uani 1 1 d . U . . .
H23 H 1.167335 0.682519 0.480093 0.099 Uiso 1 1 calc R U . . .
C24 C 1.0449(6) 0.6019(7) 0.4727(4) 0.052(3) Uani 1 1 d . U . . .
H24A H 1.043135 0.601792 0.438332 0.062 Uiso 1 1 calc R U . . .
H24B H 1.047325 0.555677 0.482687 0.062 Uiso 1 1 calc R U . . .
C25 C 0.9009(5) 0.5787(5) 0.4021(3) 0.0218(19) Uani 1 1 d . . . . .
H25 H 0.949588 0.622221 0.409902 0.026 Uiso 1 1 calc R U . . .
C26 C 0.8687(5) 0.5760(5) 0.3561(3) 0.0211(19) Uani 1 1 d . . . . .
C27 C 0.9070(5) 0.6421(5) 0.3280(3) 0.029(2) Uani 1 1 d . . . . .
H27 H 0.950557 0.686962 0.340299 0.035 Uiso 1 1 calc R U . . .
C28 C 0.8842(6) 0.6441(6) 0.2842(3) 0.028(2) Uani 1 1 d . . . . .
H28 H 0.912499 0.689153 0.265643 0.033 Uiso 1 1 calc R U . . .
C29 C 0.8204(6) 0.5810(6) 0.2667(3) 0.030(2) Uani 1 1 d . . . . .
H29 H 0.803348 0.582760 0.236126 0.037 Uiso 1 1 calc R U . . .
C30 C 0.7789(5) 0.5125(5) 0.2936(3) 0.0218(19) Uani 1 1 d . . . . .
O2W O 0.9400(14) 0.4386(16) 0.3155(7) 0.108(9) Uani 0.5 1 d . . P . .
C31 C 0.8041(5) 0.5086(5) 0.3383(3) 0.0181(18) Uani 1 1 d . . . . .
C32 C 0.6894(9) 0.4540(8) 0.2346(5) 0.068(4) Uani 1 1 d . . . . .
H32A H 0.725959 0.454271 0.211789 0.102 Uiso 1 1 calc R U . . .
H32B H 0.688571 0.502655 0.232538 0.102 Uiso 1 1 calc R U . . .
H32C H 0.637435 0.410392 0.228300 0.102 Uiso 1 1 calc R U . . .

loop_
_atom_site_aniso_label
_atom_site_aniso_U_11
_atom_site_aniso_U_22
_atom_site_aniso_U_33
_atom_site_aniso_U_23
_atom_site_aniso_U_13
_atom_site_aniso_U_12
Tb1 0.0142(2) 0.0142(2) 0.0195(4) 0.000 0.000 0.00710(11)
Na1 0.0185(18) 0.0185(18) 0.016(3) 0.000 0.000 0.0092(9)
N1 0.014(3) 0.013(3) 0.017(4) -0.001(3) -0.001(3) 0.006(3)
O1 0.012(3) 0.011(3) 0.010(3) -0.001(2) 0.000(2) 0.007(2)
C1 0.024(5) 0.020(5) 0.029(5) -0.004(4) -0.001(4) 0.013(4)
Mn1 0.0126(6) 0.0108(6) 0.0138(6) -0.0012(5) 0.0000(5) 0.0065(5)
Br1 0.0187(4) 0.0191(4) 0.0258(5) -0.0022(4) -0.0023(4) 0.0079(4)
Na2 0.025(2) 0.025(2) 0.019(3) 0.000 0.000 0.0125(10)
N2 0.012(3) 0.013(3) 0.012(3) 0.007(3) 0.004(3) 0.005(3)
O2 0.017(3) 0.017(3) 0.017(3) 0.002(2) 0.004(2) 0.010(3)
C2 0.018(4) 0.015(4) 0.022(4) 0.002(3) 0.004(3) 0.011(4)
Br2 0.0307(5) 0.0321(5) 0.0373(6) 0.0002(4) 0.0017(4) 0.0175(5)
Mn2 0.0100(6) 0.0105(6) 0.0130(6) 0.0017(5) 0.0005(5) 0.0040(5)
O6 0.040(4) 0.033(4) 0.035(4) 0.001(3) -0.006(3) 0.018(4)
C6 0.097(12) 0.053(8) 0.055(8) 0.010(7) 0.022(7) 0.046(8)
C5 0.080(10) 0.057(8) 0.040(7) 0.013(6) 0.017(7) 0.048(8)
O5 0.016(3) 0.017(3) 0.020(3) 0.001(2) 0.001(2) 0.008(2)
C4 0.041(6) 0.044(6) 0.026(5) 0.006(5) 0.008(4) 0.030(5)
O4 0.011(3) 0.014(3) 0.017(3) 0.003(2) 0.004(2) 0.007(2)
C3 0.034(5) 0.016(5) 0.034(5) 0.006(4) 0.008(4) 0.015(4)
O3 0.034(4) 0.032(4) 0.031(4) 0.001(3) 0.003(3) 0.022(3)
C7 0.043(7) 0.034(6) 0.059(8) -0.009(5) 0.010(5) 0.011(5)
O7 0.007(3) 0.007(3) 0.018(5) 0.000 0.000 0.0033(14)
C8 0.038(6) 0.027(5) 0.047(6) -0.006(5) -0.003(5) 0.018(5)
O8 0.011(3) 0.011(3) 0.030(6) 0.000 0.000 0.0057(15)
C9 0.014(4) 0.019(4) 0.022(5) -0.004(4) 0.000(3) 0.010(4)
C10 0.024(5) 0.022(5) 0.020(4) -0.008(4) -0.004(4) 0.013(4)
C11 0.028(5) 0.031(5) 0.032(5) -0.006(4) 0.003(4) 0.016(5)
Br3 0.0749(11) 0.0749(11) 0.0818(18) 0.000 0.000 0.0374(5)
C12 0.040(6) 0.047(7) 0.041(6) -0.016(5) 0.002(5) 0.029(6)
C16 0.085(10) 0.066(9) 0.045(8) 0.021(6) 0.016(7) 0.045(8)
C15 0.018(4) 0.019(4) 0.017(4) -0.006(3) -0.002(3) 0.009(4)
C14 0.020(5) 0.023(5) 0.017(5) -0.003(4) -0.001(4) 0.005(4)
C13 0.030(5) 0.032(6) 0.030(5) -0.001(4) 0.004(4) 0.015(5)
C17 0.013(4) 0.015(4) 0.018(5) -0.003(3) -0.006(3) 0.005(4)
C18 0.020(5) 0.017(4) 0.027(5) 0.008(4) -0.001(4) 0.004(4)
C19 0.023(5) 0.022(5) 0.027(5) 0.004(4) -0.005(4) 0.002(4)
C20 0.034(6) 0.028(6) 0.058(7) 0.009(5) -0.010(5) 0.008(5)
O1W 0.066(13) 0.106(17) 0.079(14) -0.047(12) -0.005(10) 0.037(12)
C21 0.070(8) 0.041(7) 0.060(9) -0.002(6) -0.025(7) 0.018(7)
C22 0.061(8) 0.056(9) 0.079(11) 0.016(8) -0.021(7) 0.015(8)
C23 0.039(8) 0.084(11) 0.085(12) 0.031(9) -0.007(7) 0.001(6)
C24 0.032(6) 0.067(8) 0.049(7) 0.022(6) 0.001(5) 0.019(5)
C25 0.018(4) 0.022(5) 0.026(5) 0.001(4) -0.002(4) 0.011(4)
C26 0.020(5) 0.016(4) 0.028(5) 0.014(4) 0.008(4) 0.009(4)
C27 0.025(5) 0.023(5) 0.041(6) 0.008(4) 0.008(4) 0.014(4)
C28 0.035(6) 0.032(5) 0.023(5) 0.016(4) 0.014(4) 0.022(5)
C29 0.038(6) 0.038(6) 0.023(5) 0.003(4) 0.003(4) 0.025(5)
C30 0.031(5) 0.017(4) 0.018(5) 0.000(4) 0.001(4) 0.013(4)
O2W 0.12(2) 0.17(3) 0.078(15) 0.029(15) 0.058(14) 0.11(2)
C31 0.015(4) 0.019(4) 0.021(4) 0.004(4) 0.000(3) 0.009(4)
C32 0.073(10) 0.050(8) 0.066(9) 0.011(7) -0.022(8) 0.020(8)

loop_
_atom_type_symbol
_atom_type_description
_atom_type_scat_dispersion_real
_atom_type_scat_dispersion_imag
_atom_type_scat_source
C C 0.0033 0.0016 'International Tables Vol C Tables 4.2.6.8 and 6.1.1.4'
H H 0.0000 0.0000 'International Tables Vol C Tables 4.2.6.8 and 6.1.1.4'
N N 0.0061 0.0033 'International Tables Vol C Tables 4.2.6.8 and 6.1.1.4'
O O 0.0106 0.0060 'International Tables Vol C Tables 4.2.6.8 and 6.1.1.4'
Mn Mn 0.3368 0.7283 'International Tables Vol C Tables 4.2.6.8 and 6.1.1.4'
Br Br -0.2901 2.4595 'International Tables Vol C Tables 4.2.6.8 and 6.1.1.4'
Tb Tb -0.1723 4.1537 'International Tables Vol C Tables 4.2.6.8 and 6.1.1.4'
Na Na 0.0362 0.0249 'International Tables Vol C Tables 4.2.6.8 and 6.1.1.4'

loop_
_geom_angle_atom_site_label_1
_geom_angle_atom_site_label_2
_geom_angle_atom_site_label_3
_geom_angle
_geom_angle_site_symmetry_1
_geom_angle_site_symmetry_3
_geom_angle_publ_flag
O4 Tb1 O4 101.24(17) 3_665 . ?
O4 Tb1 O4 101.24(17) 3_665 2_655 ?
O4 Tb1 O4 101.24(17) . 2_655 ?
O4 Tb1 O1 88.21(19) 3_665 3_665 ?
O4 Tb1 O1 80.55(18) . 3_665 ?
O4 Tb1 O1 169.8(2) 2_655 3_665 ?
O4 Tb1 O1 80.55(18) 3_665 2_655 ?
O4 Tb1 O1 169.8(2) . 2_655 ?
O4 Tb1 O1 88.21(19) 2_655 2_655 ?
O1 Tb1 O1 89.46(18) 3_665 2_655 ?
O4 Tb1 O1 169.8(2) 3_665 . ?
O4 Tb1 O1 88.21(19) . . ?
O4 Tb1 O1 80.54(18) 2_655 . ?
O1 Tb1 O1 89.46(18) 3_665 . ?
O1 Tb1 O1 89.46(18) 2_655 . ?
O4 Tb1 O8 63.19(14) 3_665 . ?
O4 Tb1 O8 63.19(14) . . ?
O4 Tb1 O8 63.19(14) 2_655 . ?
O1 Tb1 O8 125.65(13) 3_665 . ?
O1 Tb1 O8 125.65(13) 2_655 . ?
O1 Tb1 O8 125.64(13) . . ?
O4 Tb1 Mn2 29.87(14) 3_665 3_665 ?
O4 Tb1 Mn2 82.24(14) . 3_665 ?
O4 Tb1 Mn2 82.62(14) 2_655 3_665 ?
O1 Tb1 Mn2 107.63(13) 3_665 3_665 ?
O1 Tb1 Mn2 103.11(13) 2_655 3_665 ?
O1 Tb1 Mn2 158.62(13) . 3_665 ?
O8 Tb1 Mn2 33.321(19) . 3_665 ?
O4 Tb1 Mn2 82.24(14) 3_665 2_655 ?
O4 Tb1 Mn2 82.61(14) . 2_655 ?
O4 Tb1 Mn2 29.87(14) 2_655 2_655 ?
O1 Tb1 Mn2 158.62(13) 3_665 2_655 ?
O1 Tb1 Mn2 107.63(13) 2_655 2_655 ?
O1 Tb1 Mn2 103.11(13) . 2_655 ?
O8 Tb1 Mn2 33.321(19) . 2_655 ?
Mn2 Tb1 Mn2 56.81(3) 3_665 2_655 ?
O4 Tb1 Mn2 82.61(14) 3_665 . ?
O4 Tb1 Mn2 29.87(14) . . ?
O4 Tb1 Mn2 82.24(14) 2_655 . ?
O1 Tb1 Mn2 103.11(13) 3_665 . ?
O1 Tb1 Mn2 158.62(13) 2_655 . ?
O1 Tb1 Mn2 107.63(13) . . ?
O8 Tb1 Mn2 33.320(19) . . ?
Mn2 Tb1 Mn2 56.81(3) 3_665 . ?
Mn2 Tb1 Mn2 56.81(3) 2_655 . ?
O2 Na1 O2 102.6(2) . 3_665 ?
O2 Na1 O2 102.6(2) . 2_655 ?
O2 Na1 O2 102.6(2) 3_665 2_655 ?
O2 Na1 O3 66.5(2) . . ?
O2 Na1 O3 149.8(2) 3_665 . ?
O2 Na1 O3 107.2(2) 2_655 . ?
O2 Na1 O3 107.2(2) . 3_665 ?
O2 Na1 O3 66.5(2) 3_665 3_665 ?
O2 Na1 O3 149.8(2) 2_655 3_665 ?
O3 Na1 O3 89.1(3) . 3_665 ?
O2 Na1 O3 149.8(2) . 2_655 ?
O2 Na1 O3 107.2(2) 3_665 2_655 ?
O2 Na1 O3 66.5(2) 2_655 2_655 ?
O3 Na1 O3 89.1(3) . 2_655 ?
O3 Na1 O3 89.1(3) 3_665 2_655 ?
O2 Na1 O7 64.35(18) . . ?
O2 Na1 O7 64.35(18) 3_665 . ?
O2 Na1 O7 64.35(18) 2_655 . ?
O3 Na1 O7 125.88(19) . . ?
O3 Na1 O7 125.89(19) 3_665 . ?
O3 Na1 O7 125.89(19) 2_655 . ?
O2 Na1 Mn1 81.61(19) . 2_655 ?
O2 Na1 Mn1 85.1(2) 3_665 2_655 ?
O2 Na1 Mn1 31.25(16) 2_655 2_655 ?
O3 Na1 Mn1 118.96(17) . 2_655 ?
O3 Na1 Mn1 151.38(19) 3_665 2_655 ?
O3 Na1 Mn1 96.25(17) 2_655 2_655 ?
O7 Na1 Mn1 33.23(5) . 2_655 ?
O2 Na1 Mn1 85.1(2) . 3_665 ?
O2 Na1 Mn1 31.25(16) 3_665 3_665 ?
O2 Na1 Mn1 81.61(19) 2_655 3_665 ?
O3 Na1 Mn1 151.38(19) . 3_665 ?
O3 Na1 Mn1 96.25(17) 3_665 3_665 ?
O3 Na1 Mn1 118.96(17) 2_655 3_665 ?
O7 Na1 Mn1 33.23(5) . 3_665 ?
Mn1 Na1 Mn1 56.67(9) 2_655 3_665 ?
O2 Na1 Mn1 31.25(16) . . ?
O2 Na1 Mn1 81.61(19) 3_665 . ?
O2 Na1 Mn1 85.1(2) 2_655 . ?
O3 Na1 Mn1 96.25(16) . . ?
O3 Na1 Mn1 118.96(17) 3_665 . ?
O3 Na1 Mn1 151.38(19) 2_655 . ?
O7 Na1 Mn1 33.23(5) . . ?
Mn1 Na1 Mn1 56.67(9) 2_655 . ?
Mn1 Na1 Mn1 56.67(9) 3_665 . ?
C9 N1 C2 121.1(7) . . ?
C9 N1 Mn1 126.4(6) . . ?
C2 N1 Mn1 112.5(5) . . ?
C1 O1 Mn1 112.4(5) . . ?
C1 O1 Tb1 119.1(5) . . ?
Mn1 O1 Tb1 125.6(2) . . ?
O1 C1 C2 107.2(7) . . ?
O1 C1 H1A 110.3 . . ?
C2 C1 H1A 110.3 . . ?
O1 C1 H1B 110.3 . . ?
C2 C1 H1B 110.3 . . ?
H1A C1 H1B 108.5 . . ?
O1 Mn1 O7 92.8(3) . . ?
O1 Mn1 O2 174.3(2) . . ?
O7 Mn1 O2 92.8(3) . . ?
O1 Mn1 N1 83.4(2) . . ?
O7 Mn1 N1 175.7(3) . . ?
O2 Mn1 N1 90.9(3) . . ?
O1 Mn1 Br1 87.70(17) . . ?
O7 Mn1 Br1 84.96(4) . . ?
O2 Mn1 Br1 93.90(18) . . ?
N1 Mn1 Br1 96.93(19) . . ?
O1 Mn1 Br1 94.35(17) . 2_655 ?
O7 Mn1 Br1 83.67(4) . 2_655 ?
O2 Mn1 Br1 85.16(17) . 2_655 ?
N1 Mn1 Br1 94.52(19) . 2_655 ?
Br1 Mn1 Br1 168.53(5) . 2_655 ?
O1 Mn1 Na1 146.37(16) . . ?
O7 Mn1 Na1 53.7(3) . . ?
O2 Mn1 Na1 39.30(17) . . ?
N1 Mn1 Na1 130.1(2) . . ?
Br1 Mn1 Na1 86.38(3) . . ?
Br1 Mn1 Na1 85.69(4) 2_655 . ?
Mn1 Br1 Mn1 71.26(5) . 3_665 ?
O5 Na2 O5 101.4(2) 2_655 . ?
O5 Na2 O5 101.4(2) 2_655 3_665 ?
O5 Na2 O5 101.4(2) . 3_665 ?
O5 Na2 O6 155.2(2) 2_655 3_665 ?
O5 Na2 O6 102.8(2) . 3_665 ?
O5 Na2 O6 68.4(2) 3_665 3_665 ?
O5 Na2 O6 102.8(2) 2_655 . ?
O5 Na2 O6 68.4(2) . . ?
O5 Na2 O6 155.2(2) 3_665 . ?
O6 Na2 O6 91.2(3) 3_665 . ?
O5 Na2 O6 68.4(2) 2_655 2_655 ?
O5 Na2 O6 155.2(2) . 2_655 ?
O5 Na2 O6 102.8(2) 3_665 2_655 ?
O6 Na2 O6 91.2(3) 3_665 2_655 ?
O6 Na2 O6 91.2(3) . 2_655 ?
O5 Na2 Mn2 83.8(2) 2_655 . ?
O5 Na2 Mn2 29.89(16) . . ?
O5 Na2 Mn2 81.3(2) 3_665 . ?
O6 Na2 Mn2 115.33(19) 3_665 . ?
O6 Na2 Mn2 95.76(18) . . ?
O6 Na2 Mn2 152.3(2) 2_655 . ?
O5 Na2 Mn2 81.3(2) 2_655 3_665 ?
O5 Na2 Mn2 83.8(2) . 3_665 ?
O5 Na2 Mn2 29.90(16) 3_665 3_665 ?
O6 Na2 Mn2 95.75(18) 3_665 3_665 ?
O6 Na2 Mn2 152.3(2) . 3_665 ?
O6 Na2 Mn2 115.33(19) 2_655 3_665 ?
Mn2 Na2 Mn2 57.05(9) . 3_665 ?
O5 Na2 Mn2 29.89(16) 2_655 2_655 ?
O5 Na2 Mn2 81.3(2) . 2_655 ?
O5 Na2 Mn2 83.8(2) 3_665 2_655 ?
O6 Na2 Mn2 152.3(2) 3_665 2_655 ?
O6 Na2 Mn2 115.33(19) . 2_655 ?
O6 Na2 Mn2 95.75(18) 2_655 2_655 ?
Mn2 Na2 Mn2 57.05(9) . 2_655 ?
Mn2 Na2 Mn2 57.05(9) 3_665 2_655 ?
C25 N2 C18 123.1(7) . . ?
C25 N2 Mn2 127.3(6) . . ?
C18 N2 Mn2 109.6(5) . . ?
C15 O2 Mn1 127.8(5) . . ?
C15 O2 Na1 121.3(5) . . ?
Mn1 O2 Na1 109.4(3) . . ?
N1 C2 C1 106.5(6) . . ?
N1 C2 C3 115.9(7) . . ?
C1 C2 C3 110.3(7) . . ?
N1 C2 H2 108.0 . . ?
C1 C2 H2 108.0 . . ?
C3 C2 H2 108.0 . . ?
Mn2 Br2 Mn2 75.01(5) . 3_665 ?
O5 Mn2 O4 172.0(2) . . ?
O5 Mn2 O8 98.5(3) . . ?
O4 Mn2 O8 89.0(3) . . ?
O5 Mn2 N2 90.2(2) . . ?
O4 Mn2 N2 82.5(2) . . ?
O8 Mn2 N2 169.9(3) . . ?
O5 Mn2 Br2 92.72(17) . . ?
O4 Mn2 Br2 90.93(16) . . ?
O8 Mn2 Br2 83.22(5) . . ?
N2 Mn2 Br2 91.52(19) . . ?
O5 Mn2 Br2 86.44(17) . 2_655 ?
O4 Mn2 Br2 91.89(16) . 2_655 ?
O8 Mn2 Br2 81.94(4) . 2_655 ?
N2 Mn2 Br2 103.62(19) . 2_655 ?
Br2 Mn2 Br2 164.84(5) . 2_655 ?
O5 Mn2 Na2 38.30(18) . . ?
O4 Mn2 Na2 149.36(17) . . ?
O8 Mn2 Na2 60.4(3) . . ?
N2 Mn2 Na2 127.92(19) . . ?
Br2 Mn2 Na2 85.34(4) . . ?
Br2 Mn2 Na2 84.65(4) 2_655 . ?
O5 Mn2 Tb1 151.23(17) . . ?
O4 Mn2 Tb1 36.15(16) . . ?
O8 Mn2 Tb1 52.8(3) . . ?
N2 Mn2 Tb1 118.53(18) . . ?
Br2 Mn2 Tb1 87.11(4) . . ?
Br2 Mn2 Tb1 86.40(4) 2_655 . ?
Na2 Mn2 Tb1 113.21(6) . . ?
C30 O6 C32 111.8(8) . . ?
C30 O6 Na2 118.4(5) . . ?
C32 O6 Na2 129.0(7) . . ?
C5 C6 C7 122.3(12) . . ?
C5 C6 H6 118.8 . . ?
C7 C6 H6 118.8 . . ?
C6 C5 C4 119.3(12) . . ?
C6 C5 H5 120.3 . . ?
C4 C5 H5 120.3 . . ?
C31 O5 Mn2 126.7(5) . . ?
C31 O5 Na2 118.1(5) . . ?
Mn2 O5 Na2 111.8(3) . . ?
C3 C4 C5 119.0(11) . . ?
C3 C4 H4 120.5 . . ?
C5 C4 H4 120.5 . . ?
C17 O4 Mn2 114.1(5) . . ?
C17 O4 Tb1 131.8(5) . . ?
Mn2 O4 Tb1 114.0(3) . . ?
C4 C3 C8 121.0(9) . . ?
C4 C3 C2 117.8(9) . . ?
C8 C3 C2 120.9(8) . . ?
C14 O3 C16 114.4(8) . . ?
C14 O3 Na1 119.3(5) . . ?
C16 O3 Na1 126.3(6) . . ?
C8 C7 C6 116.5(11) . . ?
C8 C7 H7 121.7 . . ?
C6 C7 H7 121.7 . . ?
Mn1 O7 Mn1 119.72(5) . 3_665 ?
Mn1 O7 Mn1 119.73(5) . 2_655 ?
Mn1 O7 Mn1 119.72(5) 3_665 2_655 ?
Mn1 O7 Na1 93.0(3) . . ?
Mn1 O7 Na1 93.0(3) 3_665 . ?
Mn1 O7 Na1 93.0(3) 2_655 . ?
C3 C8 C7 121.6(10) . . ?
C3 C8 H8 119.2 . . ?
C7 C8 H8 119.2 . . ?
Mn2 O8 Mn2 119.56(7) . 3_665 ?
Mn2 O8 Mn2 119.56(7) . 2_655 ?
Mn2 O8 Mn2 119.56(7) 3_665 2_655 ?
Mn2 O8 Tb1 93.8(3) . . ?
Mn2 O8 Tb1 93.8(3) 3_665 . ?
Mn2 O8 Tb1 93.8(3) 2_655 . ?
N1 C9 C10 126.5(8) . . ?
N1 C9 H9 116.8 . . ?
C10 C9 H9 116.8 . . ?
C11 C10 C15 122.4(8) . . ?
C11 C10 C9 116.7(8) . . ?
C15 C10 C9 120.8(8) . . ?
C10 C11 C12 116.2(9) . . ?
C10 C11 H11 121.9 . . ?
C12 C11 H11 121.9 . . ?
C13 C12 C11 121.5(9) . . ?
C13 C12 H12 119.3 . . ?
C11 C12 H12 119.3 . . ?
O3 C16 H16A 109.5 . . ?
O3 C16 H16B 109.5 . . ?
H16A C16 H16B 109.5 . . ?
O3 C16 H16C 109.5 . . ?
H16A C16 H16C 109.5 . . ?
H16B C16 H16C 109.5 . . ?
O2 C15 C14 118.0(8) . . ?
O2 C15 C10 124.8(8) . . ?
C14 C15 C10 117.2(8) . . ?
O3 C14 C13 125.3(8) . . ?
O3 C14 C15 113.9(8) . . ?
C13 C14 C15 120.8(9) . . ?
C12 C13 C14 121.7(10) . . ?
C12 C13 H13 119.2 . . ?
C14 C13 H13 119.2 . . ?
O4 C17 C18 108.4(6) . . ?
O4 C17 H17A 110.0 . . ?
C18 C17 H17A 110.0 . . ?
O4 C17 H17B 110.0 . . ?
C18 C17 H17B 110.0 . . ?
H17A C17 H17B 108.4 . . ?
N2 C18 C17 102.3(6) . . ?
N2 C18 C19 115.7(7) . . ?
C17 C18 C19 118.1(8) . . ?
N2 C18 H18 106.6 . . ?
C17 C18 H18 106.6 . . ?
C19 C18 H18 106.6 . . ?
C20 C19 C24 120.6(10) . . ?
C20 C19 C18 121.9(9) . . ?
C24 C19 C18 117.5(9) . . ?
C19 C20 C21 121.0(12) . . ?
C19 C20 H20 119.5 . . ?
C21 C20 H20 119.5 . . ?
C22 C21 C20 120.8(15) . . ?
C22 C21 H21 119.6 . . ?
C20 C21 H21 119.6 . . ?
C23 C22 C21 122.7(16) . . ?
C23 C22 H22 118.6 . . ?
C21 C22 H22 118.6 . . ?
C22 C23 C24 122.2(16) . . ?
C22 C23 H23 118.9 . . ?
C24 C23 H23 118.9 . . ?
C19 C24 C23 112.5(12) . . ?
C19 C24 H24A 109.1 . . ?
C23 C24 H24A 109.1 . . ?
C19 C24 H24B 109.1 . . ?
C23 C24 H24B 109.1 . . ?
H24A C24 H24B 107.8 . . ?
N2 C25 C26 122.8(8) . . ?
N2 C25 H25 118.6 . . ?
C26 C25 H25 118.6 . . ?
C27 C26 C31 119.7(8) . . ?
C27 C26 C25 117.6(8) . . ?
C31 C26 C25 122.6(7) . . ?
C28 C27 C26 122.3(9) . . ?
C28 C27 H27 118.9 . . ?
C26 C27 H27 118.9 . . ?
C27 C28 C29 119.4(9) . . ?
C27 C28 H28 120.3 . . ?
C29 C28 H28 120.3 . . ?
C28 C29 C30 120.7(9) . . ?
C28 C29 H29 119.6 . . ?
C30 C29 H29 119.6 . . ?
O6 C30 C31 114.3(8) . . ?
O6 C30 C29 125.4(8) . . ?
C31 C30 C29 120.3(8) . . ?
O5 C31 C30 119.8(8) . . ?
O5 C31 C26 122.6(7) . . ?
C30 C31 C26 117.6(8) . . ?
O6 C32 H32A 109.5 . . ?
O6 C32 H32B 109.5 . . ?
H32A C32 H32B 109.5 . . ?
O6 C32 H32C 109.5 . . ?
H32A C32 H32C 109.5 . . ?
H32B C32 H32C 109.5 . . ?

loop_
_geom_bond_atom_site_label_1
_geom_bond_atom_site_label_2
_geom_bond_distance
_geom_bond_site_symmetry_2
_geom_bond_publ_flag
Tb1 O4 2.262(5) 3_665 ?
Tb1 O4 2.262(5) . ?
Tb1 O4 2.262(5) 2_655 ?
Tb1 O1 2.320(5) 3_665 ?
Tb1 O1 2.320(5) 2_655 ?
Tb1 O1 2.320(5) . ?
Tb1 O8 2.798(10) . ?
Tb1 Mn2 3.5031(13) 3_665 ?
Tb1 Mn2 3.5031(13) 2_655 ?
Tb1 Mn2 3.5031(13) . ?
Na1 O2 2.317(6) . ?
Na1 O2 2.317(6) 3_665 ?
Na1 O2 2.317(6) 2_655 ?
Na1 O3 2.385(7) . ?
Na1 O3 2.385(7) 3_665 ?
Na1 O3 2.385(7) 2_655 ?
Na1 O7 2.786(10) . ?
Na1 Mn1 3.450(5) 2_655 ?
Na1 Mn1 3.450(5) 3_665 ?
Na1 Mn1 3.450(5) . ?
N1 C9 1.294(10) . ?
N1 C2 1.507(10) . ?
N1 Mn1 1.969(6) . ?
O1 C1 1.446(10) . ?
O1 Mn1 1.880(5) . ?
C1 C2 1.512(11) . ?
C1 H1A 0.9900 . ?
C1 H1B 0.9900 . ?
Mn1 O7 1.8931(12) . ?
Mn1 O2 1.898(6) . ?
Mn1 Br1 2.7875(15) . ?
Mn1 Br1 2.8331(15) 2_655 ?
Na2 O5 2.329(6) 2_655 ?
Na2 O5 2.329(6) . ?
Na2 O5 2.329(6) 3_665 ?
Na2 O6 2.375(8) 3_665 ?
Na2 O6 2.375(8) . ?
Na2 O6 2.375(8) 2_655 ?
Na2 Mn2 3.489(5) . ?
Na2 Mn2 3.490(5) 3_665 ?
Na2 Mn2 3.490(5) 2_655 ?
N2 C25 1.307(10) . ?
N2 C18 1.491(10) . ?
N2 Mn2 1.970(6) . ?
O2 C15 1.315(10) . ?
C2 C3 1.536(11) . ?
C2 H2 1.0000 . ?
Br2 Mn2 2.7135(15) . ?
Br2 Mn2 2.7608(15) 3_665 ?
Mn2 O5 1.873(6) . ?
Mn2 O4 1.909(6) . ?
Mn2 O8 1.9286(13) . ?
O6 C30 1.379(11) . ?
O6 C32 1.415(13) . ?
C6 C5 1.39(2) . ?
C6 C7 1.416(18) . ?
C6 H6 0.9500 . ?
C5 C4 1.410(15) . ?
C5 H5 0.9500 . ?
O5 C31 1.360(10) . ?
C4 C3 1.385(13) . ?
C4 H4 0.9500 . ?
O4 C17 1.409(9) . ?
C3 C8 1.389(14) . ?
O3 C14 1.353(11) . ?
O3 C16 1.487(13) . ?
C7 C8 1.404(15) . ?
C7 H7 0.9500 . ?
C8 H8 0.9500 . ?
C9 C10 1.422(12) . ?
C9 H9 0.9500 . ?
C10 C11 1.390(12) . ?
C10 C15 1.414(12) . ?
C11 C12 1.450(14) . ?
C11 H11 0.9500 . ?
C12 C13 1.323(15) . ?
C12 H12 0.9500 . ?
C16 H16A 0.9800 . ?
C16 H16B 0.9800 . ?
C16 H16C 0.9800 . ?
C15 C14 1.409(12) . ?
C14 C13 1.374(13) . ?
C13 H13 0.9500 . ?
C17 C18 1.506(12) . ?
C17 H17A 0.9900 . ?
C17 H17B 0.9900 . ?
C18 C19 1.528(12) . ?
C18 H18 1.0000 . ?
C19 C20 1.337(14) . ?
C19 C24 1.410(15) . ?
C20 C21 1.412(16) . ?
C20 H20 0.9500 . ?
C21 C22 1.28(2) . ?
C21 H21 0.9500 . ?
C22 C23 1.27(2) . ?
C22 H22 0.9500 . ?
C23 C24 1.533(18) . ?
C23 H23 0.9500 . ?
C24 H24A 0.9900 . ?
C24 H24B 0.9900 . ?
C25 C26 1.462(12) . ?
C25 H25 0.9500 . ?
C26 C27 1.402(12) . ?
C26 C31 1.411(12) . ?
C27 C28 1.350(12) . ?
C27 H27 0.9500 . ?
C28 C29 1.362(14) . ?
C28 H28 0.9500 . ?
C29 C30 1.422(13) . ?
C29 H29 0.9500 . ?
C30 C31 1.398(12) . ?
C32 H32A 0.9800 . ?
C32 H32B 0.9800 . ?
C32 H32C 0.9800 . ?
